data_2310906
loop_
_publ_author_name
'Giessen, B.C.'
'Grant, N.J.'

_publ_section_title
;
 New intermediate phases in systems of Nb with Rh, Ir, Pd, or Pt
;
_journal_name_full 'Acta Crystallographica (1,1948-23,1967)'
_journal_page_first 615
_journal_page_last 616
_journal_volume 17
_journal_year 1964
_chemical_formula_sum 'Nb Pt3'
_space_group_IT_number 11
_symmetry_space_group_name_Hall '-P 2yb'
_symmetry_space_group_name_H-M 'P 1 21/m 1'
_cell_angle_alpha 90
_cell_angle_beta 90
_cell_angle_gamma 90
_cell_formula_units_Z 12
_cell_length_a 5.537
_cell_length_b 4.87
_cell_length_c 27.33
_cell_volume 736.959
_citation_journal_id_ASTM ACCRA9
_cod_data_source_file Giessen_ACCRA9_1964_829.cif
_cod_data_source_block Nb1Pt3
_cod_original_cell_volume 736.9586
_cod_original_formula_sum 'Nb1 Pt3'
_cod_database_code 2310906

loop_
_symmetry_equiv_pos_as_xyz
x,y,z
-x,y+1/2,-z
-x,-y,-z
x,-y-1/2,z

loop_
_atom_site_label
_atom_site_type_symbol
_atom_site_fract_x
_atom_site_fract_y
_atom_site_fract_z
_atom_site_occupancy
_atom_site_U_iso_or_equiv
Nb3 Nb 0.375 0.25 0 1 0.0
Pt3 Pt 0.708 0 0.1667 1 0.0
Pt8 Pt 0.292 0.25 0.3333 1 0.0
Pt10 Pt 0.042 0 0.8333 1 0.0
Nb1 Nb 0.042 0.25 0.333 1 0.0
Pt5 Pt 0.792 0.25 0 1 0.0
Pt1 Pt 0.958 0.25 0.6667 1 0.0
Nb4 Nb 0.542 0.25 0.6667 1 0.0
Pt11 Pt 0.208 0 0.5 1 0.0
Pt4 Pt 0.875 0 0.8333 1 0.0
Pt9 Pt 0.125 0.25 0.6667 1 0.0
Nb5 Nb 0.708 0.25 0.6667 1 0.0
Pt6 Pt 0.625 0.25 0 1 0.0
Nb6 Nb 0.875 0.25 0.3333 1 0.0
Pt2 Pt 0.542 0 0.1667 1 0.0
Nb2 Nb 0.208 0.25 0 1 0.0
Pt7 Pt 0.458 0.25 0.3333 1 0.0
Pt12 Pt 0.375 0 0.5 1 0.0
